data_7720907
loop_
_publ_author_name
'Elkik, Hussin'
'Iqbal, Muhammad Mujahid'
'Munawar, Aqsa'
'Yang, Zhihua'
'Zhang, Fangfang'
'Pan, Shilie'

_publ_section_title
;
 Synthesis and characterization of hydrated alkali metal calcium nitrates
 ACa(NO<sub>3</sub>)<sub>3</sub>&#xb7;2H<sub>2</sub>O (A = NH<sub>4</sub>,
 Rb, Cs) as short ultraviolet birefringent materials.
;
_journal_issue 18
_journal_name_full 'Dalton transactions (Cambridge, England : 2003)'
_journal_page_first 7197
_journal_page_last 7203
_journal_paper_doi 10.1039/d6dt00380j
_journal_volume 55
_journal_year 2026
_chemical_formula_moiety 'Ca H4 N3 O11 Rb'
_chemical_formula_sum 'Ca H4 N3 O11 Rb'
_chemical_formula_weight 347.61
_space_group_crystal_system triclinic
_space_group_IT_number 2
_space_group_name_Hall '-P 1'
_space_group_name_H-M_alt 'P -1'
_atom_sites_solution_hydrogens difmap
_atom_sites_solution_primary dual
_audit_creation_date 2026-03-10
_audit_creation_method
;
Olex2 1.5-alpha
(compiled 2026.02.28 svn.rb976bf26 for OlexSys, GUI svn.r7508)
;
_audit_update_record
;
2026-03-23 deposited with the CCDC.	2026-04-09 downloaded from the CCDC.
;
_cell_angle_alpha 99.093(2)
_cell_angle_beta 91.188(3)
_cell_angle_gamma 92.350(3)
_cell_formula_units_Z 2
_cell_length_a 6.4588(4)
_cell_length_b 7.4518(4)
_cell_length_c 10.5548(7)
_cell_measurement_reflns_used 6122
_cell_measurement_temperature 296.15
_cell_measurement_theta_max 27.54
_cell_measurement_theta_min 2.77
_cell_volume 501.00(5)
_computing_cell_refinement 'SAINT V8.40B (?, 2016)'
_computing_data_reduction 'SAINT V8.40B (?, 2016)'
_computing_molecular_graphics 'Olex2 1.5-alpha (Dolomanov et al., 2009)'
_computing_publication_material 'Olex2 1.5-alpha (Dolomanov et al., 2009)'
_computing_structure_refinement 'SHELXL 2018/3 (Sheldrick, 2015)'
_computing_structure_solution 'SHELXT 2018/2 (Sheldrick, 2018)'
_diffrn_ambient_temperature 296.15
_diffrn_measured_fraction_theta_full 0.982
_diffrn_measured_fraction_theta_max 0.985
_diffrn_measurement_device_type 'Bruker APEX-II CCD'
_diffrn_measurement_method '\f and \w scans'
_diffrn_radiation_type MoK\a
_diffrn_radiation_wavelength 0.71073
_diffrn_reflns_av_R_equivalents 0.0496
_diffrn_reflns_av_unetI/netI 0.0376
_diffrn_reflns_Laue_measured_fraction_full 0.982
_diffrn_reflns_Laue_measured_fraction_max 0.985
_diffrn_reflns_limit_h_max 8
_diffrn_reflns_limit_h_min -8
_diffrn_reflns_limit_k_max 9
_diffrn_reflns_limit_k_min -9
_diffrn_reflns_limit_l_max 13
_diffrn_reflns_limit_l_min -13
_diffrn_reflns_number 14218
_diffrn_reflns_point_group_measured_fraction_full 0.982
_diffrn_reflns_point_group_measured_fraction_max 0.985
_diffrn_reflns_theta_full 25.242
_diffrn_reflns_theta_max 27.542
_diffrn_reflns_theta_min 1.955
_diffrn_source_current 1.4
_diffrn_source_power 0.07
_diffrn_source_voltage 50.0
_diffrn_standards_number 0
_exptl_absorpt_coefficient_mu 5.512
_exptl_absorpt_correction_T_max 0.7456
_exptl_absorpt_correction_T_min 0.5890
_exptl_absorpt_correction_type multi-scan
_exptl_absorpt_process_details
;
SADABS-2016/2 (Bruker,2016/2) was used for absorption correction.
wR2(int) was 0.0827 before and 0.0525 after correction.
The Ratio of minimum to maximum transmission is 0.7900.
The \l/2 correction factor is Not present.
;
_exptl_crystal_colour 'clear light colourless'
_exptl_crystal_colour_lustre clear
_exptl_crystal_colour_modifier light
_exptl_crystal_colour_primary colourless
_exptl_crystal_density_diffrn 2.304
_exptl_crystal_description block
_exptl_crystal_F_000 340
_exptl_crystal_size_max 0.12
_exptl_crystal_size_mid 0.11
_exptl_crystal_size_min 0.1
_refine_diff_density_max 0.759
_refine_diff_density_min -0.524
_refine_diff_density_rms 0.072
_refine_ls_extinction_coef 0.017(3)
_refine_ls_extinction_expression Fc^*^=kFc[1+0.001xFc^2^\l^3^/sin(2\q)]^-1/4^
_refine_ls_extinction_method 'SHELXL-2018/3 (Sheldrick 2018)'
_refine_ls_goodness_of_fit_ref 1.045
_refine_ls_hydrogen_treatment mixed
_refine_ls_matrix_type full
_refine_ls_number_parameters 155
_refine_ls_number_reflns 2278
_refine_ls_number_restraints 5
_refine_ls_restrained_S_all 1.045
_refine_ls_R_factor_all 0.0280
_refine_ls_R_factor_gt 0.0263
_refine_ls_shift/su_max 0.001
_refine_ls_shift/su_mean 0.000
_refine_ls_structure_factor_coef Fsqd
_refine_ls_weighting_details 'w=1/[\s^2^(Fo^2^)+(0.0326P)^2^+0.2240P] where P=(Fo^2^+2Fc^2^)/3'
_refine_ls_weighting_scheme calc
_refine_ls_wR_factor_gt 0.0663
_refine_ls_wR_factor_ref 0.0674
_reflns_Friedel_coverage 0.000
_reflns_number_gt 2140
_reflns_number_total 2278
_reflns_threshold_expression 'I > 2\s(I)'
_cod_data_source_file d6dt00380j2.cif
_cod_data_source_block hu50-ok
_cod_depositor_comments 'Adding full bibliography for 7720907--7720909.cif.'
_cod_original_sg_symbol_H-M P-1
_cod_database_code 7720907
_shelx_shelxl_version_number 2018/3
_shelx_space_group_comment
;
The symmetry employed for this shelxl refinement is uniquely defined
by the following loop, which should always be used as a source of
symmetry information in preference to the above space-group names.
They are only intended as comments.
;
_shelx_estimated_absorpt_t_max 0.609
_shelx_estimated_absorpt_t_min 0.558
_olex2_refinement_description
;
1. Fixed Uiso
 At 1.5 times of:
  All O(H,H) groups
2. Restrained distances
 H4B-O4
 0.87 with sigma of 0.01
 O4-H4A
 0.87 with sigma of 0.01
 O5-H5A = O5-H5B
 0.84 with sigma of 0.01
 H5A-H5B
 1.33 with sigma of 0.02
3.a Rotating group:
 O4(H4A,H4B)
;
_olex2_submission_special_instructions 'No special instructions were received'

loop_
_space_group_symop_operation_xyz
'x, y, z'
'-x, -y, -z'

loop_
_atom_site_label
_atom_site_type_symbol
_atom_site_fract_x
_atom_site_fract_y
_atom_site_fract_z
_atom_site_U_iso_or_equiv
_atom_site_adp_type
_atom_site_occupancy
_atom_site_site_symmetry_order
_atom_site_calc_flag
_atom_site_refinement_flags_posn
_atom_site_refinement_flags_adp
_atom_site_refinement_flags_occupancy
_atom_site_disorder_assembly
_atom_site_disorder_group
Rb1 Rb 0.73219(4) 1.08660(3) 0.74942(2) 0.04104(11) Uani 1 1 d . . . . .
Ca1 Ca 0.76285(5) 0.42817(5) 0.24975(3) 0.02444(11) Uani 1 1 d . . . . .
O10 O 0.5846(2) 0.6980(2) 0.36848(16) 0.0381(3) Uani 1 1 d . . . . .
O9 O 0.9170(2) 0.7221(2) 0.36849(15) 0.0376(3) Uani 1 1 d . . . . .
O3 O 0.7709(3) 0.2227(2) 0.04226(16) 0.0427(4) Uani 1 1 d . . . . .
O4 O 0.7450(2) 0.3539(2) 0.45887(15) 0.0427(4) Uani 1 1 d D . . . .
H4A H 0.847126 0.284608 0.472716 0.064 Uiso 1 1 d DR U . . .
H4B H 0.632902 0.285178 0.464635 0.064 Uiso 1 1 d DR U . . .
O7 O 0.0895(2) 0.2898(2) 0.29348(19) 0.0477(4) Uani 1 1 d . . . . .
O2 O 0.7291(3) 0.0580(2) 0.18966(16) 0.0474(4) Uani 1 1 d . . . . .
O11 O 0.7452(3) 0.9348(3) 0.4773(2) 0.0594(5) Uani 1 1 d . . . . .
N2 N 0.2298(3) 0.3733(2) 0.24538(16) 0.0314(4) Uani 1 1 d . . . . .
O6 O 0.4085(2) 0.3224(2) 0.2526(2) 0.0540(5) Uani 1 1 d . . . . .
O1 O 0.7465(4) -0.0684(2) -0.00825(18) 0.0585(5) Uani 1 1 d . . . . .
N3 N 0.7494(3) 0.7891(2) 0.40725(16) 0.0313(4) Uani 1 1 d . . . . .
O8 O 0.1807(4) 0.5012(2) 0.19082(19) 0.0566(5) Uani 1 1 d . . . . .
N1 N 0.7495(3) 0.0685(2) 0.07423(17) 0.0328(4) Uani 1 1 d . . . . .
O5 O 0.7084(4) 0.5975(2) 0.08294(17) 0.0546(5) Uani 1 1 d D . . . .
H5A H 0.727(6) 0.7072(17) 0.079(3) 0.087(12) Uiso 1 1 d D . . . .
H5B H 0.713(8) 0.543(5) 0.0082(18) 0.118(18) Uiso 1 1 d D . . . .

loop_
_atom_site_aniso_label
_atom_site_aniso_U_11
_atom_site_aniso_U_22
_atom_site_aniso_U_33
_atom_site_aniso_U_23
_atom_site_aniso_U_13
_atom_site_aniso_U_12
Rb1 0.05658(17) 0.03150(14) 0.03654(15) 0.00988(8) 0.00479(10) 0.00080(9)
Ca1 0.02365(18) 0.02463(19) 0.0256(2) 0.00519(14) 0.00155(14) 0.00221(13)
O10 0.0271(7) 0.0400(8) 0.0457(9) 0.0017(7) 0.0033(6) 0.0024(6)
O9 0.0280(7) 0.0400(8) 0.0429(8) 0.0009(7) 0.0032(6) -0.0003(6)
O3 0.0666(11) 0.0221(7) 0.0397(8) 0.0059(6) 0.0031(7) 0.0021(7)
O4 0.0314(7) 0.0625(11) 0.0405(9) 0.0255(8) 0.0051(6) 0.0069(7)
O7 0.0267(7) 0.0517(10) 0.0682(12) 0.0185(8) 0.0094(7) 0.0030(7)
O2 0.0595(11) 0.0512(10) 0.0329(8) 0.0119(7) 0.0027(7) -0.0019(8)
O11 0.0744(13) 0.0409(10) 0.0557(12) -0.0163(8) 0.0029(10) 0.0060(9)
N2 0.0285(8) 0.0281(8) 0.0355(9) -0.0021(7) 0.0019(7) 0.0023(6)
O6 0.0216(7) 0.0431(9) 0.0925(15) -0.0042(9) 0.0035(8) -0.0002(6)
O1 0.1059(17) 0.0234(7) 0.0437(10) -0.0016(7) 0.0000(10) 0.0000(9)
N3 0.0364(9) 0.0301(8) 0.0273(8) 0.0035(6) 0.0022(7) 0.0042(7)
O8 0.0843(14) 0.0362(9) 0.0522(11) 0.0112(8) 0.0110(10) 0.0150(9)
N1 0.0384(9) 0.0260(8) 0.0338(9) 0.0042(7) -0.0011(7) 0.0015(7)
O5 0.1047(16) 0.0275(8) 0.0335(9) 0.0115(7) -0.0016(9) 0.0019(9)

loop_
_atom_type_symbol
_atom_type_description
_atom_type_scat_dispersion_real
_atom_type_scat_dispersion_imag
_atom_type_scat_source
Ca Ca 0.2262 0.3064 'International Tables Vol C Tables 4.2.6.8 and 6.1.1.4'
H H 0.0000 0.0000 'International Tables Vol C Tables 4.2.6.8 and 6.1.1.4'
N N 0.0061 0.0033 'International Tables Vol C Tables 4.2.6.8 and 6.1.1.4'
O O 0.0106 0.0060 'International Tables Vol C Tables 4.2.6.8 and 6.1.1.4'
Rb Rb -0.9393 2.9676 'International Tables Vol C Tables 4.2.6.8 and 6.1.1.4'

loop_
_geom_angle_atom_site_label_1
_geom_angle_atom_site_label_2
_geom_angle_atom_site_label_3
_geom_angle
_geom_angle_site_symmetry_1
_geom_angle_site_symmetry_3
_geom_angle_publ_flag
O10 Rb1 Ca1 89.99(3) 2_676 2_776 ?
O10 Rb1 O9 91.43(4) 2_676 2_776 ?
O10 Rb1 O3 109.42(4) 2_676 1_566 ?
O10 Rb1 O7 139.89(5) 2_676 2_666 ?
O10 Rb1 O2 70.60(4) 2_676 2_666 ?
O10 Rb1 N2 132.58(4) 2_676 2_666 ?
O10 Rb1 O6 113.77(4) 2_676 2_666 ?
O10 Rb1 O8 66.40(5) 2_676 2_676 ?
O10 Rb1 N1 121.73(4) 2_676 1_566 ?
O9 Rb1 Ca1 27.31(3) 2_776 2_776 ?
O9 Rb1 O3 105.99(4) 2_776 1_566 ?
O9 Rb1 O7 96.43(4) 2_776 2_666 ?
O9 Rb1 O2 161.48(4) 2_776 2_666 ?
O9 Rb1 N2 117.23(4) 2_776 2_666 ?
O9 Rb1 O6 134.54(4) 2_776 2_666 ?
O9 Rb1 O8 57.32(5) 2_776 2_676 ?
O9 Rb1 N1 119.63(4) 2_776 1_566 ?
O3 Rb1 Ca1 80.80(3) 1_566 2_776 ?
O3 Rb1 O2 84.89(5) 1_566 2_666 ?
O3 Rb1 N2 98.44(4) 1_566 2_666 ?
O3 Rb1 O6 100.46(5) 1_566 2_666 ?
O3 Rb1 N1 21.14(4) 1_566 1_566 ?
O7 Rb1 Ca1 113.93(3) 2_666 2_776 ?
O7 Rb1 O3 106.01(5) 2_666 1_566 ?
O7 Rb1 O2 94.80(5) 2_666 2_666 ?
O7 Rb1 N2 20.80(4) 2_666 2_666 ?
O7 Rb1 O6 40.14(4) 2_666 2_666 ?
O7 Rb1 O8 147.20(5) 2_666 2_676 ?
O7 Rb1 N1 87.80(5) 2_666 1_566 ?
O2 Rb1 Ca1 150.45(3) 2_666 2_776 ?
O2 Rb1 N2 74.72(4) 2_666 2_666 ?
O2 Rb1 N1 75.43(4) 2_666 1_566 ?
O11 Rb1 Ca1 97.69(5) . 2_776 ?
O11 Rb1 O10 77.73(5) . 2_676 ?
O11 Rb1 O9 71.39(5) . 2_776 ?
O11 Rb1 O3 172.63(5) . 1_566 ?
O11 Rb1 O7 67.89(6) . 2_666 ?
O11 Rb1 O2 99.53(6) . 2_666 ?
O11 Rb1 N2 77.22(5) . 2_666 ?
O11 Rb1 O6 77.66(6) . 2_666 ?
O11 Rb1 O1 134.62(5) . 1_566 ?
O11 Rb1 O8 114.32(6) . 2_676 ?
O11 Rb1 N1 154.89(5) . 1_566 ?
N2 Rb1 Ca1 132.83(3) 2_666 2_776 ?
O6 Rb1 Ca1 153.68(3) 2_666 2_776 ?
O6 Rb1 O2 54.67(5) 2_666 2_666 ?
O6 Rb1 N2 20.88(4) 2_666 2_666 ?
O6 Rb1 N1 79.59(5) 2_666 1_566 ?
O1 Rb1 Ca1 112.17(4) 1_566 2_776 ?
O1 Rb1 O10 132.86(6) 1_566 2_676 ?
O1 Rb1 O9 127.32(6) 1_566 2_776 ?
O1 Rb1 O3 41.41(4) 1_566 1_566 ?
O1 Rb1 O7 68.99(5) 1_566 2_666 ?
O1 Rb1 O2 70.65(6) 1_566 2_666 ?
O1 Rb1 N2 57.40(4) 1_566 2_666 ?
O1 Rb1 O6 60.28(5) 1_566 2_666 ?
O1 Rb1 O8 109.42(5) 1_566 2_676 ?
O1 Rb1 N1 20.38(4) 1_566 1_566 ?
O8 Rb1 Ca1 34.43(4) 2_676 2_776 ?
O8 Rb1 O3 68.29(5) 2_676 1_566 ?
O8 Rb1 O2 116.04(6) 2_676 2_666 ?
O8 Rb1 N2 160.83(5) 2_676 2_666 ?
O8 Rb1 O6 167.04(6) 2_676 2_666 ?
O8 Rb1 N1 89.41(5) 2_676 1_566 ?
N1 Rb1 Ca1 97.97(3) 1_566 2_776 ?
N1 Rb1 N2 77.73(4) 1_566 2_666 ?
O10 Ca1 H4A 93.4 . . ?
O10 Ca1 H4B 79.8 . . ?
O10 Ca1 O2 142.35(5) . . ?
O10 Ca1 N2 126.52(5) . 1_655 ?
O10 Ca1 N3 25.36(5) . . ?
O10 Ca1 O8 114.63(5) . 1_655 ?
O10 Ca1 N1 151.14(5) . . ?
O9 Ca1 O10 50.53(5) . . ?
O9 Ca1 H4A 86.1 . . ?
O9 Ca1 H4B 96.7 . . ?
O9 Ca1 O2 153.97(6) . . ?
O9 Ca1 N2 76.29(5) . 1_655 ?
O9 Ca1 N3 25.21(5) . . ?
O9 Ca1 O8 65.98(5) . 1_655 ?
O9 Ca1 N1 157.54(5) . . ?
O3 Ca1 O10 143.45(6) . . ?
O3 Ca1 O9 142.22(6) . . ?
O3 Ca1 H4A 118.0 . . ?
O3 Ca1 H4B 118.6 . . ?
O3 Ca1 O2 48.38(5) . . ?
O3 Ca1 N2 81.94(5) . 1_655 ?
O3 Ca1 N3 152.82(5) . . ?
O3 Ca1 O8 81.78(6) . 1_655 ?
O3 Ca1 N1 23.95(5) . . ?
O4 Ca1 O10 78.08(6) . . ?
O4 Ca1 O9 82.47(6) . . ?
O4 Ca1 O3 128.92(6) . . ?
O4 Ca1 H4A 17.2 . . ?
O4 Ca1 H4B 17.3 . . ?
O4 Ca1 O7 73.01(6) . 1_655 ?
O4 Ca1 O2 80.64(6) . . ?
O4 Ca1 N2 91.24(5) . 1_655 ?
O4 Ca1 O6 78.84(7) . . ?
O4 Ca1 N3 78.21(6) . . ?
O4 Ca1 O8 110.01(6) . 1_655 ?
O4 Ca1 N1 105.01(6) . . ?
H4A Ca1 H4B 28.8 . . ?
O7 Ca1 O10 131.79(6) 1_655 . ?
O7 Ca1 O9 87.63(6) 1_655 . ?
O7 Ca1 O3 83.72(6) 1_655 . ?
O7 Ca1 H4A 56.2 1_655 . ?
O7 Ca1 H4B 83.4 1_655 . ?
O7 Ca1 O2 68.56(6) 1_655 . ?
O7 Ca1 N2 22.76(5) 1_655 1_655 ?
O7 Ca1 N3 109.66(6) 1_655 . ?
O7 Ca1 O8 46.59(6) 1_655 1_655 ?
O7 Ca1 N1 74.82(6) 1_655 . ?
O2 Ca1 H4A 72.2 . . ?
O2 Ca1 H4B 71.1 . . ?
O2 Ca1 N2 84.40(5) . 1_655 ?
O2 Ca1 N3 158.20(5) . . ?
O2 Ca1 O8 101.71(6) . 1_655 ?
O2 Ca1 N1 24.43(5) . . ?
N2 Ca1 H4A 75.7 1_655 . ?
N2 Ca1 H4B 104.2 1_655 . ?
O6 Ca1 O10 76.16(5) . . ?
O6 Ca1 O9 126.08(6) . . ?
O6 Ca1 O3 85.06(7) . . ?
O6 Ca1 H4A 90.0 . . ?
O6 Ca1 H4B 62.3 . . ?
O6 Ca1 O7 132.29(6) . 1_655 ?
O6 Ca1 O2 69.45(6) . . ?
O6 Ca1 N2 153.13(6) . 1_655 ?
O6 Ca1 N3 101.06(6) . . ?
O6 Ca1 O8 166.83(7) . 1_655 ?
O6 Ca1 N1 76.38(6) . . ?
N3 Ca1 H4A 88.7 . . ?
N3 Ca1 H4B 87.1 . . ?
N3 Ca1 N2 101.23(5) . 1_655 ?
N3 Ca1 N1 175.24(5) . . ?
O8 Ca1 H4A 96.6 1_655 . ?
O8 Ca1 H4B 125.3 1_655 . ?
O8 Ca1 N2 23.84(5) 1_655 1_655 ?
O8 Ca1 N3 90.51(5) 1_655 . ?
O8 Ca1 N1 91.62(5) 1_655 . ?
N1 Ca1 H4A 95.3 . . ?
N1 Ca1 H4B 95.1 . . ?
N1 Ca1 N2 82.33(5) . 1_655 ?
O5 Ca1 O10 79.34(6) . . ?
O5 Ca1 O9 84.23(6) . . ?
O5 Ca1 O3 71.12(6) . . ?
O5 Ca1 O4 157.38(7) . . ?
O5 Ca1 H4A 170.2 . . ?
O5 Ca1 H4B 151.9 . . ?
O5 Ca1 O7 124.63(7) . 1_655 ?
O5 Ca1 O2 117.55(6) . . ?
O5 Ca1 N2 103.27(7) . 1_655 ?
O5 Ca1 O6 94.53(8) . . ?
O5 Ca1 N3 81.96(6) . . ?
O5 Ca1 O8 80.75(7) . 1_655 ?
O5 Ca1 N1 94.19(6) . . ?
Ca1 O10 Rb1 124.94(6) . 2_676 ?
N3 O10 Rb1 113.74(12) . 2_676 ?
N3 O10 Ca1 95.65(11) . . ?
Ca1 O9 Rb1 119.06(6) . 2_776 ?
N3 O9 Rb1 126.72(12) . 2_776 ?
N3 O9 Ca1 96.99(11) . . ?
Ca1 O3 Rb1 160.01(7) . 1_544 ?
N1 O3 Rb1 95.54(12) . 1_544 ?
N1 O3 Ca1 102.80(13) . . ?
Ca1 O4 H4A 110.0 . . ?
Ca1 O4 H4B 109.7 . . ?
H4A O4 H4B 104.1 . . ?
Ca1 O7 Rb1 137.88(7) 1_455 2_666 ?
N2 O7 Rb1 98.47(12) . 2_666 ?
N2 O7 Ca1 107.33(13) . 1_455 ?
Ca1 O2 Rb1 109.87(6) . 2_666 ?
N1 O2 Rb1 112.48(13) . 2_666 ?
N1 O2 Ca1 90.29(12) . . ?
N3 O11 Rb1 140.47(17) . . ?
Ca1 N2 Rb1 103.91(5) 1_455 2_666 ?
O7 N2 Rb1 60.73(11) . 2_666 ?
O7 N2 Ca1 49.91(10) . 1_455 ?
O6 N2 Rb1 65.09(11) . 2_666 ?
O6 N2 Ca1 168.19(15) . 1_455 ?
O6 N2 O7 118.42(19) . . ?
O6 N2 O8 124.0(2) . . ?
O8 N2 Rb1 151.20(14) . 2_666 ?
O8 N2 Ca1 67.69(13) . 1_455 ?
O8 N2 O7 117.60(18) . . ?
Ca1 O6 Rb1 123.77(6) . 2_666 ?
N2 O6 Rb1 94.03(12) . 2_666 ?
N2 O6 Ca1 141.93(15) . . ?
N1 O1 Rb1 102.50(13) . 1_544 ?
O10 N3 Ca1 58.98(9) . . ?
O9 N3 Ca1 57.80(9) . . ?
O9 N3 O10 116.65(16) . . ?
O11 N3 Ca1 177.06(16) . . ?
O11 N3 O10 121.37(19) . . ?
O11 N3 O9 121.98(19) . . ?
Ca1 O8 Rb1 107.89(6) 1_455 2_676 ?
N2 O8 Rb1 133.29(15) . 2_676 ?
N2 O8 Ca1 88.47(13) . 1_455 ?
Ca1 N1 Rb1 116.12(5) . 1_544 ?
O3 N1 Rb1 63.31(11) . 1_544 ?
O3 N1 Ca1 53.25(10) . . ?
O2 N1 Rb1 171.99(14) . 1_544 ?
O2 N1 Ca1 65.29(11) . . ?
O2 N1 O3 118.53(18) . . ?
O1 N1 Rb1 57.12(11) . 1_544 ?
O1 N1 Ca1 173.18(14) . . ?
O1 N1 O3 119.93(19) . . ?
O1 N1 O2 121.54(18) . . ?
Ca1 O5 H5A 132(3) . . ?
Ca1 O5 H5B 117(3) . . ?
H5A O5 H5B 106(2) . . ?

loop_
_geom_bond_atom_site_label_1
_geom_bond_atom_site_label_2
_geom_bond_distance
_geom_bond_site_symmetry_2
_geom_bond_publ_flag
Rb1 Ca1 4.7679(5) 2_776 ?
Rb1 O10 3.0179(16) 2_676 ?
Rb1 O9 3.0209(16) 2_776 ?
Rb1 O3 3.0986(17) 1_566 ?
Rb1 O7 3.0471(18) 2_666 ?
Rb1 O2 3.2381(19) 2_666 ?
Rb1 O11 2.920(2) . ?
Rb1 N2 3.4548(17) 2_666 ?
Rb1 O6 3.1412(18) 2_666 ?
Rb1 O1 2.969(2) 1_566 ?
Rb1 O8 3.0629(19) 2_676 ?
Rb1 N1 3.4518(18) 1_566 ?
Ca1 O10 2.5280(15) . ?
Ca1 O9 2.5026(15) . ?
Ca1 O3 2.4686(16) . ?
Ca1 O4 2.3627(16) . ?
Ca1 H4A 2.7873 . ?
Ca1 H4B 2.7844 . ?
Ca1 O7 2.4528(16) 1_655 ?
Ca1 O2 2.7294(19) . ?
Ca1 N2 3.0605(17) 1_655 ?
Ca1 O6 2.3920(16) . ?
Ca1 N3 2.9354(17) . ?
Ca1 O8 2.832(2) 1_655 ?
Ca1 N1 3.0045(17) . ?
Ca1 O5 2.3512(17) . ?
O10 N3 1.264(2) . ?
O9 N3 1.260(2) . ?
O3 N1 1.251(2) . ?
O4 H4A 0.8780 . ?
O4 H4B 0.8784 . ?
O7 N2 1.240(2) . ?
O2 N1 1.243(2) . ?
O11 N3 1.215(2) . ?
N2 O6 1.234(2) . ?
N2 O8 1.237(2) . ?
O1 N1 1.231(2) . ?
O5 H5A 0.830(10) . ?
O5 H5B 0.832(10) . ?

loop_
_geom_hbond_atom_site_label_D
_geom_hbond_atom_site_label_H
_geom_hbond_atom_site_label_A
_geom_hbond_distance_DH
_geom_hbond_distance_HA
_geom_hbond_distance_DA
_geom_hbond_angle_DHA
_geom_hbond_site_symmetry_A
_geom_hbond_publ_flag
O4 H4A O9 0.88 2.25 2.944(2) 136.0 2_766 yes
O4 H4A O7 0.88 2.48 2.866(2) 106.9 1_655 yes
O4 H4A O11 0.88 2.67 3.160(3) 116.4 1_545 yes
O4 H4B O10 0.88 2.27 2.884(2) 127.2 2_666 yes
O4 H4B O6 0.88 2.70 3.019(2) 103.0 . yes

loop_
_geom_torsion_atom_site_label_1
_geom_torsion_atom_site_label_2
_geom_torsion_atom_site_label_3
_geom_torsion_atom_site_label_4
_geom_torsion
_geom_torsion_site_symmetry_1
_geom_torsion_site_symmetry_2
_geom_torsion_site_symmetry_3
_geom_torsion_site_symmetry_4
_geom_torsion_publ_flag
Rb1 O10 N3 Ca1 -132.24(11) 2_676 . . . ?
Rb1 O10 N3 O9 -128.07(14) 2_676 . . . ?
Rb1 O10 N3 O11 51.2(2) 2_676 . . . ?
Rb1 O9 N3 Ca1 134.59(14) 2_776 . . . ?
Rb1 O9 N3 O10 130.36(15) 2_776 . . . ?
Rb1 O9 N3 O11 -48.9(3) 2_776 . . . ?
Rb1 O3 N1 Ca1 -172.00(11) 1_544 . . . ?
Rb1 O3 N1 O2 -171.20(17) 1_544 . . . ?
Rb1 O3 N1 O1 7.9(2) 1_544 . . . ?
Rb1 O7 N2 Ca1 146.31(13) 2_666 . . 1_455 ?
Rb1 O7 N2 O6 -31.5(2) 2_666 . . . ?
Rb1 O7 N2 O8 147.20(16) 2_666 . . . ?
Rb1 O2 N1 Ca1 111.71(10) 2_666 . . . ?
Rb1 O2 N1 O3 111.00(18) 2_666 . . . ?
Rb1 O2 N1 O1 -68.1(2) 2_666 . . . ?
Rb1 O11 N3 O10 86.6(3) . . . . ?
Rb1 O11 N3 O9 -94.2(3) . . . . ?
Rb1 N2 O6 Ca1 173.7(3) 2_666 . . . ?
Rb1 N2 O8 Rb1 -168.55(14) 2_666 . . 2_676 ?
Rb1 N2 O8 Ca1 78.1(3) 2_666 . . 1_455 ?
Rb1 O1 N1 O3 -8.4(2) 1_544 . . . ?
Rb1 O1 N1 O2 170.66(17) 1_544 . . . ?
Ca1 O10 N3 O9 4.18(18) . . . . ?
Ca1 O10 N3 O11 -176.59(19) . . . . ?
Ca1 O9 N3 O10 -4.23(18) . . . . ?
Ca1 O9 N3 O11 176.54(19) . . . . ?
Ca1 O3 N1 Rb1 172.00(11) . . . 1_544 ?
Ca1 O3 N1 O2 0.8(2) . . . . ?
Ca1 O3 N1 O1 179.94(18) . . . . ?
Ca1 O7 N2 Rb1 -146.31(13) 1_455 . . 2_666 ?
Ca1 O7 N2 O6 -177.85(15) 1_455 . . . ?
Ca1 O7 N2 O8 0.9(2) 1_455 . . . ?
Ca1 O2 N1 O3 -0.7(2) . . . . ?
Ca1 O2 N1 O1 -179.8(2) . . . . ?
Ca1 N2 O6 Rb1 22.2(7) 1_455 . . 2_666 ?
Ca1 N2 O6 Ca1 -164.2(5) 1_455 . . . ?
Ca1 N2 O8 Rb1 113.39(18) 1_455 . . 2_676 ?
O7 N2 O6 Rb1 30.21(19) . . . 2_666 ?
O7 N2 O6 Ca1 -156.1(2) . . . . ?
O7 N2 O8 Rb1 112.6(2) . . . 2_676 ?
O7 N2 O8 Ca1 -0.74(18) . . . 1_455 ?
O6 N2 O8 Rb1 -68.7(3) . . . 2_676 ?
O6 N2 O8 Ca1 177.93(19) . . . 1_455 ?
O8 N2 O6 Rb1 -148.45(18) . . . 2_666 ?
O8 N2 O6 Ca1 25.2(4) . . . . ?
